data_2022132
loop_
_publ_author_name
'Partsevska, Sofiia V.'
'Naumova, Dina D.'
'Matushko, Igor P.'
'Shova, Sergiu'
'Gural'skiy, Il'ya A.'

_publ_section_title
;
 Crystal structure of
 catena-poly[[[diaqua[1,2-bis(pyridin-4-yl)ethene]{4-[2-(pyridin-4-yl)ethenyl]pyridinium}gold(I)iron(II)]-di-\m-cyanido]
 bis[dicyanidogold(I)] 1,2-bis(pyridin-4-yl)ethene dihydrate]
;
_journal_coeditor_code TX2022
_journal_issue 6
_journal_name_full 'Acta Crystallographica Section E Crystallographic Communications'
_journal_page_first 944
_journal_paper_doi 10.1107/S2056989020006738
_journal_volume 76
_journal_year 2020
_chemical_formula_iupac
;
[Au Fe (C12 H11 N2) (C N)2 (C12 H10 N2)] [Au (C N)2]2, C12 H10 N2, 2H2 O1
;
_chemical_formula_moiety 'C30 H25 Au3 Fe N10 O2, C12 H10 N2, 2(H2 O)'
_chemical_formula_sum 'C42 H39 Au3 Fe N12 O4'
_chemical_formula_weight 1422.60
_chemical_name_systematic
;<i>catena</i>-Poly[[[diaqua[1,2-bis(pyridin-4-yl)ethene]{4-[2-(pyridin-4-yl)ethenyl]pyridinium}gold(I)iron(II)]-di-\m-cyanido] bis[dicyanidogold(I)]
1,2-bis(pyridin-4-yl)ethene dihydrate]
;
_space_group_crystal_system triclinic
_space_group_IT_number 2
_space_group_name_Hall '-P 1'
_space_group_name_H-M_alt 'P -1'
_atom_sites_solution_hydrogens mixed
_audit_creation_method
;
Olex2 1.2
(compiled 2018.05.29 svn.r3508 for OlexSys, GUI svn.r5506)
;
_cell_angle_alpha 80.212(8)
_cell_angle_beta 69.124(7)
_cell_angle_gamma 78.565(7)
_cell_formula_units_Z 1
_cell_length_a 10.5601(7)
_cell_length_b 11.0044(12)
_cell_length_c 11.8145(10)
_cell_measurement_reflns_used 3572
_cell_measurement_temperature 293(2)
_cell_measurement_theta_max 27.8980
_cell_measurement_theta_min 1.8890
_cell_volume 1249.9(2)
_computing_cell_refinement
;
CrysAlisPro (Rigaku OD, 2018)
;
_computing_data_collection
;
CrysAlisPro (Rigaku OD, 2018)
;
_computing_data_reduction
;
CrysAlisPro (Rigaku OD, 2018)
;
_computing_molecular_graphics
;
<i>OLEX2</i> (Dolomanov <i>et al.</i>,  2009)
;
_computing_publication_material
;
<i>OLEX2</i> (Dolomanov <i>et al.</i>,  2009)
;
_computing_structure_refinement
;
ShelXL (Sheldrick, 2015b)
;
_computing_structure_solution
;
<i>SHELXT2014/5</i> (Sheldrick, 2015a)
;
_diffrn_ambient_temperature 293(2)
_diffrn_detector_area_resol_mean 8.0797
_diffrn_measured_fraction_theta_full 0.999
_diffrn_measured_fraction_theta_max 0.999
_diffrn_measurement_device 'four-circle diffractometer'
_diffrn_measurement_device_type 'Rigaku Oxford Diffraction Xcalibur, Eos'
_diffrn_measurement_method '\w scans'
_diffrn_radiation_type MoK\a
_diffrn_radiation_wavelength 0.71073
_diffrn_reflns_av_R_equivalents 0.0424
_diffrn_reflns_av_unetI/netI 0.0629
_diffrn_reflns_limit_h_max 12
_diffrn_reflns_limit_h_min -11
_diffrn_reflns_limit_k_max 12
_diffrn_reflns_limit_k_min -13
_diffrn_reflns_limit_l_max 14
_diffrn_reflns_limit_l_min -11
_diffrn_reflns_number 9662
_diffrn_reflns_theta_full 25.027
_diffrn_reflns_theta_max 25.027
_diffrn_reflns_theta_min 1.856
_exptl_absorpt_coefficient_mu 9.110
_exptl_absorpt_correction_T_max 1.00000
_exptl_absorpt_correction_T_min 0.35027
_exptl_absorpt_correction_type multi-scan
_exptl_absorpt_process_details
;
(CrysAlisPro; Rigaku OD, 2018)
;
_exptl_crystal_colour red
_exptl_crystal_density_diffrn 1.890
_exptl_crystal_description block
_exptl_crystal_F_000 670
_exptl_crystal_size_max 0.4
_exptl_crystal_size_mid 0.3
_exptl_crystal_size_min 0.2
_refine_diff_density_max 2.265
_refine_diff_density_min -1.043
_refine_ls_extinction_method none
_refine_ls_goodness_of_fit_ref 1.035
_refine_ls_hydrogen_treatment constr
_refine_ls_matrix_type full
_refine_ls_number_parameters 272
_refine_ls_number_reflns 4402
_refine_ls_number_restraints 9
_refine_ls_restrained_S_all 1.042
_refine_ls_R_factor_all 0.0645
_refine_ls_R_factor_gt 0.0501
_refine_ls_shift/su_max 0.000
_refine_ls_shift/su_mean 0.000
_refine_ls_structure_factor_coef Fsqd
_refine_ls_weighting_details 'w=1/[\s^2^(Fo^2^)+(0.0855P)^2^+0.8591P] where P=(Fo^2^+2Fc^2^)/3'
_refine_ls_weighting_scheme calc
_refine_ls_wR_factor_gt 0.1426
_refine_ls_wR_factor_ref 0.1555
_reflns_number_gt 3540
_reflns_number_total 4402
_reflns_threshold_expression 'I > 2\s(I)'
_cod_data_source_file tx2022sup1.cif
_cod_data_source_block I
_cod_database_code 2022132
_shelx_space_group_comment
;
The symmetry employed for this shelxl refinement is uniquely defined
by the following loop, which should always be used as a source of
symmetry information in preference to the above space-group names.
They are only intended as comments.
;
_shelx_estimated_absorpt_t_min 0.122
_shelx_estimated_absorpt_t_max 0.263

loop_
_space_group_symop_operation_xyz
'x, y, z'
'-x, -y, -z'

loop_
_atom_site_type_symbol
_atom_site_label
_atom_site_fract_x
_atom_site_fract_y
_atom_site_fract_z
_atom_site_U_iso_or_equiv
_atom_site_adp_type
_atom_site_calc_flag
_atom_site_occupancy
_atom_site_disorder_assembly
_atom_site_disorder_group
Au Au1 1.000000 0.000000 -0.500000 0.0441(2) Uani d 1 . .
Fe Fe1 1.500000 0.000000 -0.500000 0.0292(4) Uani d 1 . .
N N6 1.2335(8) 0.1426(7) -0.1913(6) 0.0501(18) Uani d 1 . .
O O1 1.4274(5) -0.0394(6) -0.3113(5) 0.0438(14) Uani d 1 . .
H H1A 1.496163 -0.065149 -0.276444 0.066 Uiso d 1 . .
H H1B 1.381652 0.030289 -0.270914 0.066 Uiso d 1 . .
C C8 1.3795(8) 0.2828(8) -0.5220(7) 0.0423(19) Uani d 1 . .
H H8 1.353283 0.259226 -0.581414 0.051 Uiso calc 1 . .
C C5 1.4616(8) 0.3566(8) -0.3576(8) 0.043(2) Uani d 1 . .
H H5 1.495858 0.380110 -0.303466 0.052 Uiso calc 1 . .
C C4 1.5067(7) 0.2397(8) -0.3988(7) 0.0395(19) Uani d 1 . .
H H4 1.570087 0.185167 -0.369306 0.047 Uiso calc 1 . .
C C18 1.0834(8) 0.3621(9) -0.0954(8) 0.048(2) Uani d 1 . .
N N4 1.4646(6) 0.2017(6) -0.4772(5) 0.0317(14) Uani d 1 . .
C C21 0.9996(10) 0.4782(10) -0.0484(8) 0.055(2) Uani d 1 . .
H H21 0.942320 0.523726 -0.089865 0.066 Uiso calc 1 . .
C C9 1.2973(8) 0.5573(8) -0.3485(8) 0.044(2) Uani d 1 . .
H H9 1.240584 0.609573 -0.386971 0.053 Uiso calc 1 . .
C C17 1.1829(10) 0.2903(10) -0.0506(8) 0.059(3) Uani d 1 . .
H H17 1.201690 0.315099 0.012449 0.071 Uiso calc 1 . .
N N1 1.2923(6) 0.0142(7) -0.5030(6) 0.0433(17) Uani d 1 . .
C C19 1.0669(9) 0.3182(10) -0.1910(8) 0.052(2) Uani d 1 . .
H H19 1.003778 0.363330 -0.226531 0.063 Uiso calc 1 . .
C C20 1.1418(9) 0.2094(9) -0.2342(9) 0.055(2) Uani d 1 . .
H H20 1.126215 0.181889 -0.297643 0.065 Uiso calc 1 . .
C C6 1.3638(8) 0.4388(8) -0.3989(7) 0.0412(19) Uani d 1 . .
C C11 1.2282(9) 0.7084(8) -0.1962(8) 0.048(2) Uani d 1 . .
C C7 1.3274(8) 0.4002(8) -0.4855(7) 0.0415(19) Uani d 1 . .
H H7 1.267286 0.453324 -0.519895 0.050 Uiso calc 1 . .
C C15 1.1322(10) 0.7868(9) -0.2320(9) 0.057(3) Uani d 1 . .
H H15 1.116876 0.775000 -0.301887 0.069 Uiso calc 1 . .
C C10 1.3093(9) 0.5968(8) -0.2560(8) 0.047(2) Uani d 1 . .
H H10 1.375191 0.550547 -0.224182 0.057 Uiso calc 1 . .
N N5 1.0744(8) 0.9079(7) -0.0674(7) 0.0513(19) Uani d 1 . .
H H5A 1.025191 0.968647 -0.026905 0.062 Uiso calc 0.5 . .
C C1 1.1866(8) 0.0083(8) -0.5027(7) 0.0413(19) Uani d 1 . .
C C13 1.1698(10) 0.8351(10) -0.0344(9) 0.061(3) Uani d 1 . .
H H13 1.185868 0.851036 0.033766 0.073 Uiso calc 1 . .
C C12 1.2496(10) 0.7344(9) -0.0949(9) 0.057(2) Uani d 1 . .
H H12 1.317168 0.684662 -0.067302 0.069 Uiso calc 1 . .
C C16 1.2541(9) 0.1809(10) -0.1014(9) 0.058(3) Uani d 1 . .
H H16 1.319389 0.132921 -0.069841 0.070 Uiso calc 1 . .
C C14 1.0551(11) 0.8852(10) -0.1667(9) 0.064(3) Uani d 1 . .
H H14 0.987822 0.937040 -0.193066 0.077 Uiso calc 1 . .
N N3A 0.7442(6) 0.2821(9) -0.2440(3) 0.140(5) Uani d 0.8 A 1
C C3A 0.8293(4) 0.2875(6) -0.3312(2) 0.140(5) Uani d 0.8 A 1
Au Au2A 0.96785(10) 0.30552(9) -0.49275(9) 0.1010(3) Uani d 0.8 A 1
C C2A 1.1004(4) 0.3499(6) -0.6389(3) 0.140(5) Uani d 0.8 A 1
N N2A 1.1797(6) 0.3786(9) -0.7294(4) 0.140(5) Uani d 0.8 A 1
N N3B 0.703(3) 0.119(3) -0.1529(17) 0.140(5) Uani d 0.2 A 2
C C3B 0.7686(18) 0.1679(19) -0.2399(12) 0.140(5) Uani d 0.2 A 2
Au Au2B 0.8855(5) 0.2557(4) -0.3973(6) 0.151(2) Uani d 0.2 A 2
C C2B 1.010(2) 0.3636(18) -0.4940(14) 0.140(5) Uani d 0.2 A 2
N N2B 1.095(3) 0.424(3) -0.552(2) 0.140(5) Uani d 0.2 A 2
O O2 1.5706(15) -0.1345(17) -0.1543(12) 0.109(5) Uani d 0.6 . .
H H2A 1.640962 -0.201711 -0.187906 0.164 Uiso d 0.6 . .
H H2B 1.609492 -0.067311 -0.147186 0.164 Uiso d 0.6 . .
O O3 0.574(2) 0.503(3) -0.1194(19) 0.109(5) Uani d 0.4 . .
H H3B 0.617417 0.427938 -0.148163 0.164 Uiso d 0.2 B 1
H H3A 0.637317 0.556568 -0.154373 0.164 Uiso d 0.4 . .
H H3C 0.522617 0.501478 -0.035993 0.164 Uiso d 0.2 C 2

loop_
_atom_site_aniso_label
_atom_site_aniso_U_11
_atom_site_aniso_U_22
_atom_site_aniso_U_33
_atom_site_aniso_U_12
_atom_site_aniso_U_13
_atom_site_aniso_U_23
Au1 0.0232(2) 0.0500(3) 0.0655(4) -0.00604(19) -0.0212(2) -0.0086(2)
Fe1 0.0194(7) 0.0277(9) 0.0434(8) -0.0019(6) -0.0110(6) -0.0127(6)
N6 0.056(4) 0.038(5) 0.048(4) -0.004(4) -0.005(4) -0.012(3)
O1 0.041(3) 0.045(4) 0.044(3) 0.005(3) -0.013(3) -0.014(3)
C8 0.041(4) 0.041(5) 0.047(5) -0.003(4) -0.014(4) -0.015(4)
C5 0.042(4) 0.036(5) 0.054(5) -0.009(4) -0.013(4) -0.017(4)
C4 0.034(4) 0.035(5) 0.055(5) 0.000(3) -0.019(4) -0.020(4)
C18 0.037(4) 0.045(6) 0.051(5) -0.013(4) 0.003(4) -0.011(4)
N4 0.029(3) 0.024(4) 0.044(4) 0.000(3) -0.014(3) -0.011(3)
C21 0.052(5) 0.048(6) 0.065(6) -0.003(4) -0.014(5) -0.024(5)
C9 0.035(4) 0.031(5) 0.065(6) 0.000(3) -0.016(4) -0.008(4)
C17 0.064(6) 0.072(8) 0.046(5) -0.012(5) -0.016(5) -0.021(5)
N1 0.030(3) 0.037(4) 0.066(5) -0.004(3) -0.018(3) -0.011(3)
C19 0.052(5) 0.059(7) 0.042(5) -0.006(5) -0.011(4) -0.009(4)
C20 0.054(5) 0.051(6) 0.057(6) -0.010(5) -0.010(5) -0.019(5)
C6 0.031(4) 0.041(5) 0.050(5) -0.004(3) -0.008(3) -0.014(4)
C11 0.048(5) 0.037(5) 0.055(5) -0.009(4) -0.006(4) -0.019(4)
C7 0.042(4) 0.036(5) 0.051(5) -0.005(4) -0.021(4) -0.008(4)
C15 0.071(6) 0.041(6) 0.065(6) 0.009(5) -0.027(5) -0.029(5)
C10 0.056(5) 0.034(5) 0.055(5) -0.003(4) -0.018(4) -0.016(4)
N5 0.056(5) 0.039(5) 0.053(4) -0.004(4) -0.006(4) -0.020(4)
C1 0.026(4) 0.043(5) 0.054(5) -0.005(3) -0.012(4) -0.008(4)
C13 0.058(6) 0.064(7) 0.066(6) -0.014(5) -0.016(5) -0.031(5)
C12 0.064(6) 0.047(6) 0.065(6) -0.004(5) -0.022(5) -0.021(5)
C16 0.047(5) 0.057(7) 0.062(6) 0.008(5) -0.014(5) -0.014(5)
C14 0.075(7) 0.046(7) 0.076(7) 0.010(5) -0.033(6) -0.024(5)
N3A 0.181(11) 0.132(9) 0.155(11) 0.018(9) -0.130(10) -0.026(9)
C3A 0.181(11) 0.132(9) 0.155(11) 0.018(9) -0.130(10) -0.026(9)
Au2A 0.1098(6) 0.0872(7) 0.1463(8) 0.0284(5) -0.0985(6) -0.0475(5)
C2A 0.181(11) 0.132(9) 0.155(11) 0.018(9) -0.130(10) -0.026(9)
N2A 0.181(11) 0.132(9) 0.155(11) 0.018(9) -0.130(10) -0.026(9)
N3B 0.181(11) 0.132(9) 0.155(11) 0.018(9) -0.130(10) -0.026(9)
C3B 0.181(11) 0.132(9) 0.155(11) 0.018(9) -0.130(10) -0.026(9)
Au2B 0.174(4) 0.092(3) 0.276(6) 0.037(3) -0.186(5) -0.081(4)
C2B 0.181(11) 0.132(9) 0.155(11) 0.018(9) -0.130(10) -0.026(9)
N2B 0.181(11) 0.132(9) 0.155(11) 0.018(9) -0.130(10) -0.026(9)
O2 0.101(10) 0.146(14) 0.087(8) 0.033(9) -0.066(7) -0.010(8)
O3 0.101(10) 0.146(14) 0.087(8) 0.033(9) -0.066(7) -0.010(8)

loop_
_atom_type_symbol
_atom_type_description
_atom_type_scat_dispersion_real
_atom_type_scat_dispersion_imag
_atom_type_scat_source
C C 0.0033 0.0016 'International Tables Vol C Tables 4.2.6.8 and 6.1.1.4'
H H 0.0000 0.0000 'International Tables Vol C Tables 4.2.6.8 and 6.1.1.4'
Au Au -2.0133 8.8022 'International Tables Vol C Tables 4.2.6.8 and 6.1.1.4'
Fe Fe 0.3463 0.8444 'International Tables Vol C Tables 4.2.6.8 and 6.1.1.4'
N N 0.0061 0.0033 'International Tables Vol C Tables 4.2.6.8 and 6.1.1.4'
O O 0.0106 0.0060 'International Tables Vol C Tables 4.2.6.8 and 6.1.1.4'

loop_
_geom_angle_atom_site_label_1
_geom_angle_atom_site_label_2
_geom_angle_atom_site_label_3
_geom_angle_site_symmetry_1
_geom_angle_site_symmetry_3
_geom_angle
_geom_angle_publ_flag
C1 Au1 C1 2_754 . 180.0 ?
C1 Au1 Au2A 2_754 . 98.7(3) ?
C1 Au1 Au2A . . 81.3(3) ?
C1 Au1 Au2A . 2_754 98.7(14) ?
C1 Au1 Au2A 2_754 2_754 81.3(14) ?
C1 Au1 Au2B 2_754 . 88.0(3) ?
C1 Au1 Au2B . . 92.0(3) ?
C1 Au1 Au2B 2_754 2_754 92(3) ?
C1 Au1 Au2B . 2_754 88(3) ?
Au2A Au1 Au2A 2_754 . 180.0(18) ?
Au2B Au1 Au2B . 2_754 180(5) ?
O1 Fe1 O1 2_854 . 180.0 ?
O1 Fe1 N4 2_854 2_854 89.1(2) ?
O1 Fe1 N4 . . 89.1(2) ?
O1 Fe1 N4 2_854 . 90.9(2) ?
O1 Fe1 N4 . 2_854 90.9(2) ?
O1 Fe1 N1 . 2_854 90.4(2) ?
O1 Fe1 N1 . . 89.6(2) ?
O1 Fe1 N1 2_854 2_854 89.6(2) ?
O1 Fe1 N1 2_854 . 90.4(2) ?
N4 Fe1 N4 . 2_854 180.0 ?
N1 Fe1 N4 2_854 . 89.6(2) ?
N1 Fe1 N4 2_854 2_854 90.4(2) ?
N1 Fe1 N4 . 2_854 89.6(2) ?
N1 Fe1 N4 . . 90.4(2) ?
N1 Fe1 N1 2_854 . 180.0 ?
C20 N6 C16 . . 118.2(8) ?
Fe1 O1 H1A . . 114.1 ?
Fe1 O1 H1B . . 113.4 ?
H1A O1 H1B . . 100.1 ?
N4 C8 H8 . . 118.2 ?
N4 C8 C7 . . 123.6(7) ?
C7 C8 H8 . . 118.2 ?
C4 C5 H5 . . 120.5 ?
C4 C5 C6 . . 119.0(7) ?
C6 C5 H5 . . 120.5 ?
C5 C4 H4 . . 118.2 ?
N4 C4 C5 . . 123.5(8) ?
N4 C4 H4 . . 118.2 ?
C17 C18 C21 . . 124.5(8) ?
C19 C18 C21 . . 120.2(9) ?
C19 C18 C17 . . 115.4(9) ?
C8 N4 Fe1 . . 121.6(5) ?
C4 N4 Fe1 . . 120.0(5) ?
C4 N4 C8 . . 117.1(7) ?
C18 C21 H21 . . 117.8 ?
C21 C21 C18 2_765 . 124.4(12) ?
C21 C21 H21 2_765 . 117.8 ?
C6 C9 H9 . . 116.6 ?
C10 C9 H9 . . 116.6 ?
C10 C9 C6 . . 126.9(8) ?
C18 C17 H17 . . 120.4 ?
C18 C17 C16 . . 119.2(9) ?
C16 C17 H17 . . 120.4 ?
C1 N1 Fe1 . . 172.8(7) ?
C18 C19 H19 . . 119.5 ?
C20 C19 C18 . . 121.0(9) ?
C20 C19 H19 . . 119.5 ?
N6 C20 C19 . . 123.2(9) ?
N6 C20 H20 . . 118.4 ?
C19 C20 H20 . . 118.4 ?
C5 C6 C9 . . 122.6(7) ?
C7 C6 C5 . . 116.4(8) ?
C7 C6 C9 . . 120.9(8) ?
C15 C11 C10 . . 124.7(8) ?
C15 C11 C12 . . 116.4(9) ?
C12 C11 C10 . . 118.9(9) ?
C8 C7 H7 . . 119.9 ?
C6 C7 C8 . . 120.1(8) ?
C6 C7 H7 . . 119.9 ?
C11 C15 H15 . . 119.5 ?
C11 C15 C14 . . 121.1(9) ?
C14 C15 H15 . . 119.5 ?
C9 C10 C11 . . 126.2(9) ?
C9 C10 H10 . . 116.9 ?
C11 C10 H10 . . 116.9 ?
C13 N5 H5A . . 121.4 ?
C13 N5 C14 . . 117.3(8) ?
C14 N5 H5A . . 121.4 ?
N1 C1 Au1 . . 179.0(8) ?
N5 C13 H13 . . 118.2 ?
N5 C13 C12 . . 123.5(9) ?
C12 C13 H13 . . 118.2 ?
C11 C12 C13 . . 119.6(9) ?
C11 C12 H12 . . 120.2 ?
C13 C12 H12 . . 120.2 ?
N6 C16 C17 . . 123.0(9) ?
N6 C16 H16 . . 118.5 ?
C17 C16 H16 . . 118.5 ?
C15 C14 H14 . . 119.0 ?
N5 C14 C15 . . 122.1(9) ?
N5 C14 H14 . . 119.0 ?
N3A C3A Au2A . . 174.7 ?
C3A Au2A Au1 . . 88.63(19) ?
C2A Au2A Au1 . . 101.1(2) ?
C2A Au2A C3A . . 169.8 ?
N2A C2A Au2A . . 178.6 ?
N3B C3B Au2B . . 179.57(10) ?
C3B Au2B Au1 . . 89.4(6) ?
C2B Au2B Au1 . . 105.7(7) ?
C2B Au2B C3B . . 156.3 ?
N2B C2B Au2B . . 174.6 ?
H2A O2 H2B . . 110.8 ?
H3B O3 H3A . . 104.8 ?
H3A O3 H3C . . 120.1 ?

loop_
_geom_bond_atom_site_label_1
_geom_bond_atom_site_label_2
_geom_bond_site_symmetry_2
_geom_bond_distance
_geom_bond_publ_flag
Au1 C1 2_754 1.979(7) ?
Au1 C1 . 1.979(7) ?
Au1 Au2A . 3.3243 ?
Au1 Au2A 2_754 3.3243 ?
Au1 Au2B . 3.101(4) ?
Au1 Au2B 2_754 3.101(4) ?
Fe1 O1 2_854 2.081(5) ?
Fe1 O1 . 2.081(5) ?
Fe1 N4 . 2.223(6) ?
Fe1 N4 2_854 2.223(6) ?
Fe1 N1 2_854 2.180(6) ?
Fe1 N1 . 2.181(6) ?
N6 C20 . 1.294(12) ?
N6 C16 . 1.307(12) ?
O1 H1A . 0.9319 ?
O1 H1B . 0.9285 ?
C8 H8 . 0.9300 ?
C8 N4 . 1.320(10) ?
C8 C7 . 1.377(11) ?
C5 H5 . 0.9300 ?
C5 C4 . 1.387(11) ?
C5 C6 . 1.401(12) ?
C4 H4 . 0.9300 ?
C4 N4 . 1.315(9) ?
C18 C21 . 1.472(13) ?
C18 C17 . 1.390(13) ?
C18 C19 . 1.377(12) ?
C21 C21 2_765 1.317(17) ?
C21 H21 . 0.9300 ?
C9 H9 . 0.9300 ?
C9 C6 . 1.466(11) ?
C9 C10 . 1.298(11) ?
C17 H17 . 0.9300 ?
C17 C16 . 1.393(13) ?
N1 C1 . 1.130(10) ?
C19 H19 . 0.9300 ?
C19 C20 . 1.366(13) ?
C20 H20 . 0.9300 ?
C6 C7 . 1.367(11) ?
C11 C15 . 1.336(13) ?
C11 C10 . 1.479(11) ?
C11 C12 . 1.379(12) ?
C7 H7 . 0.9300 ?
C15 H15 . 0.9300 ?
C15 C14 . 1.385(12) ?
C10 H10 . 0.9300 ?
N5 H5A . 0.8600 ?
N5 C13 . 1.290(12) ?
N5 C14 . 1.330(12) ?
C13 H13 . 0.9300 ?
C13 C12 . 1.385(13) ?
C12 H12 . 0.9300 ?
C16 H16 . 0.9300 ?
C14 H14 . 0.9300 ?
N3A C3A . 1.1014 ?
C3A Au2A . 1.9543 ?
Au2A C2A . 1.8554 ?
C2A N2A . 1.1381 ?
N3B C3B . 1.1270 ?
C3B Au2B . 2.0356 ?
Au2B C2B . 1.8767 ?
C2B N2B . 1.1712 ?
O2 H2A . 0.9640 ?
O2 H2B . 0.9427 ?
O3 H3B . 0.9225 ?
O3 H3A . 0.9170 ?
O3 H3C . 0.9389 ?

loop_
_geom_hbond_atom_site_label_D
_geom_hbond_atom_site_label_H
_geom_hbond_atom_site_label_A
_geom_hbond_site_symmetry_A
_geom_hbond_distance_DH
_geom_hbond_distance_HA
_geom_hbond_distance_DA
_geom_hbond_angle_DHA
_geom_hbond_publ_flag
O1 H1A O2 . 0.93 1.86 2.744(13) 156.4 yes
O1 H1B N6 . 0.93 1.85 2.736(9) 157.5 yes
C7 H7 N2B . 0.93 2.08 2.78(3) 131.6 yes
N5 H5A N5 2_775 0.86 1.82 2.677(14) 176.0 yes
O2 H2A N2A 2_854 0.96 2.49 3.45(7) 178.7 yes
O2 H2B N3B 1_655 0.94 2.43 3.37(3) 172.4 yes
O3 H3B N3A . 0.92 2.08 2.99(3) 167.2 yes
O3 H3A N2A 2_764 0.92 2.11 2.98(4) 158.8 yes
O3 H3C O3 2_665 0.94 1.75 2.69(4) 179.3 yes

_cod_database_fobs_code 2022132
